data_2014037
loop_
_publ_author_name
'Schulz, Burkhard'
'Bricks, Julia'
'Li, Yan-Qin'
'Resch-Genger, Ute'
'Reck, G\"unter'

_publ_section_title
;
 Monoalkylated 4'-aryl-substituted terpyridines
;
_journal_issue 6
_journal_name_full 'Acta Crystallographica Section C'
_journal_page_first o402
_journal_page_last o404
_journal_paper_doi 10.1107/S010827010400825X
_journal_volume 60
_journal_year 2004
_chemical_formula_iupac 'C22 H19 N3 2+ , 2Cl O4 -'
_chemical_formula_moiety 'C22 H19 N3 2+ , 2Cl O4 -'
_chemical_formula_sum 'C22 H19 Cl2 N3 O8'
_chemical_formula_weight 524.30
_chemical_name_systematic
;
1-Methyl-2-[4-phenyl-6-(pyridinium-2-yl)pyridin-2-yl]pyridinium
diperchlorate
;
_space_group_IT_number 14
_symmetry_cell_setting monoclinic
_symmetry_space_group_name_Hall '-P 2ybc'
_symmetry_space_group_name_H-M 'P 1 21/c 1'
_atom_sites_solution_hydrogens difmap
_atom_sites_solution_primary direct
_atom_sites_solution_secondary difmap
_audit_creation_method SHELXL97
_cell_angle_alpha 90.00
_cell_angle_beta 91.441(7)
_cell_angle_gamma 90.00
_cell_formula_units_Z 4
_cell_length_a 6.015(2)
_cell_length_b 13.073(4)
_cell_length_c 29.501(10)
_cell_measurement_reflns_used 134280
_cell_measurement_temperature 293(2)
_cell_measurement_theta_max 27.5
_cell_measurement_theta_min 1.7
_cell_volume 2319.1(13)
_computing_cell_refinement 'SAINT-NT (Bruker, 1999)'
_computing_data_collection 'SMART-NT (Bruker, 1999)'
_computing_data_reduction SAINT-NT
_computing_molecular_graphics 'SHELXTL-NT (Sheldrick, 1999)'
_computing_publication_material SHELXL97
_computing_structure_refinement 'SHELXL97 (Sheldrick, 1997)'
_computing_structure_solution 'SHELXS97 (Sheldrick, 1990)'
_diffrn_ambient_temperature 293(2)
_diffrn_measured_fraction_theta_full 0.980
_diffrn_measured_fraction_theta_max 0.980
_diffrn_measurement_device_type 'Bruker SMART  CCD area-detector'
_diffrn_measurement_method \w
_diffrn_radiation_monochromator graphite
_diffrn_radiation_source 'fine-focus sealed tube'
_diffrn_radiation_type MoK\a
_diffrn_radiation_wavelength 0.71073
_diffrn_reflns_av_R_equivalents 0.0385
_diffrn_reflns_av_sigmaI/netI 0.0425
_diffrn_reflns_limit_h_max 7
_diffrn_reflns_limit_h_min -7
_diffrn_reflns_limit_k_max 14
_diffrn_reflns_limit_k_min -16
_diffrn_reflns_limit_l_max 33
_diffrn_reflns_limit_l_min -38
_diffrn_reflns_number 13428
_diffrn_reflns_theta_full 27.50
_diffrn_reflns_theta_max 27.50
_diffrn_reflns_theta_min 1.70
_diffrn_standards_decay_% 0
_diffrn_standards_interval_time 0
_diffrn_standards_number 0
_exptl_absorpt_coefficient_mu 0.335
_exptl_absorpt_correction_T_max 0.961
_exptl_absorpt_correction_T_min 0.831
_exptl_absorpt_correction_type multi-scan
_exptl_absorpt_process_details '(SADABS; Bruker, 1998)'
_exptl_crystal_colour colourless
_exptl_crystal_density_diffrn 1.502
_exptl_crystal_density_meas ?
_exptl_crystal_density_method 'not measured'
_exptl_crystal_description needle
_exptl_crystal_F_000 1080
_exptl_crystal_size_max 0.55
_exptl_crystal_size_mid 0.15
_exptl_crystal_size_min 0.12
_refine_diff_density_max 0.506
_refine_diff_density_min -0.281
_refine_ls_extinction_coef 0.0035(11)
_refine_ls_extinction_expression Fc^*^=kFc[1+0.001xFc^2^\l^3^/sin(2\q)]^-1/4^
_refine_ls_extinction_method 'SHELXL97 (Sheldrick, 1997)'
_refine_ls_goodness_of_fit_ref 0.985
_refine_ls_hydrogen_treatment mixed
_refine_ls_matrix_type full
_refine_ls_number_parameters 393
_refine_ls_number_reflns 5216
_refine_ls_number_restraints 10
_refine_ls_restrained_S_all 0.985
_refine_ls_R_factor_all 0.0852
_refine_ls_R_factor_gt 0.0542
_refine_ls_shift/su_max 0.001
_refine_ls_shift/su_mean 0.000
_refine_ls_structure_factor_coef Fsqd
_refine_ls_weighting_details 'calc w = 1/[\s^2^(Fo^2^)+(0.108P)^2^] where P=(Fo^2^+2Fc^2^)/3'
_refine_ls_weighting_scheme calc
_refine_ls_wR_factor_gt 0.1630
_refine_ls_wR_factor_ref 0.1743
_reflns_number_gt 3175
_reflns_number_total 5216
_reflns_threshold_expression I>2\s(I)
_cod_data_source_file na1654.cif
_cod_data_source_block I
_cod_depositor_comments
;
The following automatic conversions were performed:

'_exptl_crystal_density_meas' value 'not measured' was changed to '?'
- the value is perceived as not measured.

Automatic conversion script
Id: cif_fix_values 3008 2015-01-20 13:52:24Z robertas 
;
_cod_original_sg_symbol_H-M 'P 21/c '
_cod_database_code 2014037
_cod_database_fobs_code 2014037

loop_
_symmetry_equiv_pos_as_xyz
'x, y, z'
'-x, y+1/2, -z+1/2'
'-x, -y, -z'
'x, -y-1/2, z-1/2'

loop_
_atom_site_label
_atom_site_fract_x
_atom_site_fract_y
_atom_site_fract_z
_atom_site_U_iso_or_equiv
_atom_site_adp_type
_atom_site_calc_flag
_atom_site_refinement_flags
_atom_site_occupancy
_atom_site_disorder_assembly
_atom_site_disorder_group
_atom_site_type_symbol
N1 0.1439(3) 0.31305(15) 0.17264(6) 0.0467(5) Uani d . 1 . . N
N2 0.2176(5) 0.33812(18) 0.25969(8) 0.0592(6) Uani d . 1 . . N
N3 0.3122(4) 0.45453(17) 0.10369(7) 0.0567(6) Uani d D 1 . . N
C1 0.0092(4) 0.25980(18) 0.19914(8) 0.0459(6) Uani d . 1 . . C
C2 -0.1423(4) 0.18907(19) 0.18266(8) 0.0493(6) Uani d . 1 . . C
C3 -0.1609(4) 0.17174(18) 0.13633(8) 0.0480(6) Uani d . 1 . . C
C4 -0.0228(4) 0.22835(19) 0.10857(8) 0.0483(6) Uani d . 1 . . C
C5 0.1258(4) 0.29678(18) 0.12784(8) 0.0454(6) Uani d . 1 . . C
C6 0.0392(5) 0.28151(17) 0.24825(8) 0.0504(6) Uani d . 1 . . C
C7 0.2724(7) 0.3637(2) 0.30235(10) 0.0762(9) Uani d . 1 . . C
C8 0.1393(8) 0.3331(3) 0.33657(11) 0.0843(11) Uani d . 1 . . C
C9 -0.0470(8) 0.2770(2) 0.32624(10) 0.0827(11) Uani d . 1 . . C
C10 -0.0969(6) 0.2501(2) 0.28207(9) 0.0639(8) Uani d . 1 . . C
C11 0.2851(4) 0.35229(19) 0.09904(8) 0.0484(6) Uani d . 1 . . C
C12 0.4721(6) 0.5026(3) 0.07954(11) 0.0723(9) Uani d . 1 . . C
C13 0.5981(6) 0.4531(3) 0.05042(11) 0.0751(9) Uani d . 1 . . C
C14 0.5667(5) 0.3505(3) 0.04339(10) 0.0675(8) Uani d . 1 . . C
C15 0.4076(5) 0.2997(2) 0.06812(9) 0.0563(7) Uani d . 1 . . C
C16 -0.3194(4) 0.09591(18) 0.11665(9) 0.0519(6) Uani d . 1 . . C
C17 -0.5200(5) 0.0761(2) 0.13822(11) 0.0620(7) Uani d . 1 . . C
C18 -0.6676(6) 0.0066(3) 0.11956(15) 0.0792(10) Uani d . 1 . . C
C19 -0.6191(7) -0.0443(3) 0.08044(16) 0.0933(13) Uani d . 1 . . C
C20 -0.4231(8) -0.0263(3) 0.05938(14) 0.0831(11) Uani d D 1 . . C
C21 -0.2726(6) 0.0443(2) 0.07695(10) 0.0640(8) Uani d . 1 . . C
C22 0.1676(7) 0.5163(2) 0.13237(13) 0.0779(10) Uani d D 1 . . C
H2N 0.295(5) 0.348(2) 0.2386(11) 0.071(10) Uiso d . 1 . . H
H2 -0.227(5) 0.152(2) 0.2039(9) 0.065(8) Uiso d . 1 . . H
H4 -0.037(4) 0.2175(16) 0.0772(8) 0.041(6) Uiso d . 1 . . H
H7 0.416(5) 0.401(2) 0.3057(10) 0.067(8) Uiso d . 1 . . H
H8 0.198(6) 0.350(3) 0.3655(12) 0.094(11) Uiso d . 1 . . H
H9 -0.163(5) 0.261(2) 0.3473(11) 0.075(9) Uiso d . 1 . . H
H10 -0.232(5) 0.219(2) 0.2742(9) 0.057(8) Uiso d . 1 . . H
H12 0.463(5) 0.572(3) 0.0848(11) 0.082(10) Uiso d . 1 . . H
H13 0.715(7) 0.478(3) 0.0309(13) 0.111(12) Uiso d . 1 . . H
H14 0.649(5) 0.3166(19) 0.0240(9) 0.056(8) Uiso d . 1 . . H
H15 0.383(4) 0.228(2) 0.0669(8) 0.052(7) Uiso d . 1 . . H
H17 -0.565(5) 0.112(2) 0.1647(10) 0.071(9) Uiso d . 1 . . H
H18 -0.805(6) -0.001(2) 0.1348(11) 0.079(10) Uiso d . 1 . . H
H19 -0.724(6) -0.094(2) 0.0673(10) 0.083(10) Uiso d . 1 . . H
H20 -0.384(5) -0.061(2) 0.0345(9) 0.066(9) Uiso d D 1 . . H
H21 -0.132(6) 0.051(2) 0.0669(10) 0.076(10) Uiso d . 1 . . H
H221 0.229(5) 0.514(3) 0.1616(7) 0.151(19) Uiso d D 1 . . H
H222 0.165(5) 0.5817(15) 0.1182(11) 0.120(14) Uiso d D 1 . . H
H223 0.023(3) 0.483(2) 0.1299(9) 0.083(10) Uiso d D 1 . . H
Cl1 0.67194(12) 0.52574(6) 0.22201(3) 0.0676(3) Uani d . 1 . . Cl
O1 0.6044(6) 0.4251(2) 0.21433(16) 0.1516(14) Uani d . 1 . . O
O2 0.5139(7) 0.5747(4) 0.24582(13) 0.1776(17) Uani d . 1 . . O
O3 0.6842(7) 0.5761(4) 0.18081(12) 0.1889(19) Uani d . 1 . . O
O4 0.8807(5) 0.5251(2) 0.24329(14) 0.1423(13) Uani d . 1 . . O
Cl2 0.95011(12) 0.71573(5) 0.03513(2) 0.0596(2) Uani d . 1 . . Cl
O5 0.7447(5) 0.7140(2) 0.05727(11) 0.1207(11) Uani d . 1 . . O
O6 1.1291(5) 0.7245(2) 0.06693(9) 0.1188(11) Uani d . 1 . . O
O7 0.9708(4) 0.62420(18) 0.01018(9) 0.1031(9) Uani d . 1 . . O
O8 0.9621(5) 0.79993(18) 0.00478(8) 0.0963(8) Uani d . 1 . . O

loop_
_atom_site_aniso_label
_atom_site_aniso_U_11
_atom_site_aniso_U_22
_atom_site_aniso_U_33
_atom_site_aniso_U_12
_atom_site_aniso_U_13
_atom_site_aniso_U_23
N1 0.0525(12) 0.0492(11) 0.0385(10) -0.0045(9) 0.0025(9) 0.0038(9)
N2 0.0771(17) 0.0575(14) 0.0429(13) -0.0075(12) -0.0008(12) -0.0034(11)
N3 0.0649(14) 0.0568(13) 0.0486(12) -0.0096(10) 0.0078(10) 0.0115(10)
C1 0.0532(14) 0.0451(13) 0.0394(12) -0.0010(11) 0.0029(10) 0.0009(10)
C2 0.0557(15) 0.0517(14) 0.0407(13) -0.0062(11) 0.0064(11) 0.0046(11)
C3 0.0511(14) 0.0488(13) 0.0441(13) -0.0032(11) 0.0000(10) 0.0012(11)
C4 0.0544(15) 0.0550(15) 0.0353(12) -0.0035(11) 0.0015(11) 0.0036(11)
C5 0.0480(14) 0.0495(13) 0.0389(12) -0.0023(10) 0.0043(10) 0.0053(10)
C6 0.0686(17) 0.0435(13) 0.0391(13) -0.0032(12) 0.0014(12) 0.0010(10)
C7 0.109(3) 0.0673(19) 0.0513(18) -0.0054(19) -0.0165(18) -0.0112(15)
C8 0.143(3) 0.066(2) 0.0437(17) -0.004(2) -0.0070(19) -0.0088(15)
C9 0.144(4) 0.0635(19) 0.0415(16) -0.010(2) 0.0199(19) 0.0013(14)
C10 0.091(2) 0.0540(16) 0.0473(15) -0.0114(16) 0.0145(15) -0.0035(12)
C11 0.0486(14) 0.0586(15) 0.0378(12) -0.0043(11) -0.0007(10) 0.0087(11)
C12 0.082(2) 0.069(2) 0.066(2) -0.0233(17) 0.0004(17) 0.0187(16)
C13 0.0605(19) 0.105(3) 0.0604(18) -0.0186(18) 0.0117(15) 0.0226(18)
C14 0.0576(18) 0.094(2) 0.0516(16) 0.0012(16) 0.0134(14) 0.0121(16)
C15 0.0558(16) 0.0668(18) 0.0466(14) -0.0005(13) 0.0063(12) 0.0086(13)
C16 0.0591(16) 0.0465(13) 0.0495(14) -0.0031(11) -0.0075(12) 0.0060(11)
C17 0.0603(18) 0.0560(16) 0.0691(19) -0.0069(13) -0.0068(15) 0.0134(15)
C18 0.067(2) 0.068(2) 0.102(3) -0.0184(16) -0.018(2) 0.017(2)
C19 0.092(3) 0.061(2) 0.124(3) -0.0198(19) -0.046(3) 0.004(2)
C20 0.106(3) 0.065(2) 0.076(2) -0.002(2) -0.033(2) -0.0138(18)
C21 0.074(2) 0.0617(17) 0.0556(17) -0.0004(15) -0.0131(15) -0.0013(14)
C22 0.102(3) 0.0539(18) 0.079(2) 0.0029(18) 0.020(2) 0.0049(16)
Cl1 0.0626(5) 0.0739(5) 0.0669(5) -0.0031(3) 0.0128(4) -0.0019(4)
O1 0.100(2) 0.099(2) 0.256(4) -0.0187(17) -0.014(2) -0.028(2)
O2 0.180(4) 0.215(4) 0.141(3) 0.105(3) 0.054(3) -0.025(3)
O3 0.172(4) 0.290(5) 0.105(2) -0.064(4) 0.013(2) 0.075(3)
O4 0.098(2) 0.108(2) 0.217(4) -0.0095(16) -0.070(2) 0.003(2)
Cl2 0.0695(5) 0.0628(4) 0.0471(4) -0.0130(3) 0.0150(3) -0.0056(3)
O5 0.111(2) 0.101(2) 0.154(3) -0.0188(15) 0.086(2) -0.0271(17)
O6 0.141(3) 0.124(2) 0.0897(17) -0.0425(18) -0.0433(18) 0.0259(16)
O7 0.1023(19) 0.0773(15) 0.132(2) -0.0199(13) 0.0509(16) -0.0384(15)
O8 0.132(2) 0.0891(16) 0.0675(14) -0.0121(14) 0.0048(14) 0.0202(12)

loop_
_atom_type_symbol
_atom_type_description
_atom_type_scat_dispersion_real
_atom_type_scat_dispersion_imag
_atom_type_scat_source
C C 0.0033 0.0016 'International Tables Vol C Tables 4.2.6.8 and 6.1.1.4'
H H 0.0000 0.0000 'International Tables Vol C Tables 4.2.6.8 and 6.1.1.4'
N N 0.0061 0.0033 'International Tables Vol C Tables 4.2.6.8 and 6.1.1.4'
O O 0.0106 0.0060 'International Tables Vol C Tables 4.2.6.8 and 6.1.1.4'
Cl Cl 0.1484 0.1585 'International Tables Vol C Tables 4.2.6.8 and 6.1.1.4'

loop_
_geom_angle_atom_site_label_1
_geom_angle_atom_site_label_2
_geom_angle_atom_site_label_3
_geom_angle
C1 N1 C5 117.31(19)
C7 N2 C6 123.6(3)
C7 N2 H2N 124(2)
C6 N2 H2N 112(2)
C11 N3 C12 119.1(3)
C11 N3 C22 122.0(2)
C12 N3 C22 118.8(3)
N1 C1 C2 123.3(2)
N1 C1 C6 114.3(2)
C2 C1 C6 122.4(2)
C1 C2 C3 119.6(2)
C1 C2 H2 118.1(16)
C3 C2 H2 122.3(16)
C2 C3 C4 117.3(2)
C2 C3 C16 122.0(2)
C4 C3 C16 120.8(2)
C5 C4 C3 119.5(2)
C5 C4 H4 123.3(14)
C3 C4 H4 117.2(14)
N1 C5 C4 123.1(2)
N1 C5 C11 116.7(2)
C4 C5 C11 120.1(2)
N2 C6 C10 118.2(2)
N2 C6 C1 115.4(2)
C10 C6 C1 126.4(3)
N2 C7 C8 119.2(4)
N2 C7 H7 114.3(17)
C8 C7 H7 126.4(17)
C7 C8 C9 119.0(3)
C7 C8 H8 113(2)
C9 C8 H8 128(2)
C8 C9 C10 120.4(3)
C8 C9 H9 125.0(19)
C10 C9 H9 114.1(19)
C6 C10 C9 119.5(3)
C6 C10 H10 118.7(17)
C9 C10 H10 121.1(17)
N3 C11 C15 119.8(2)
N3 C11 C5 120.2(2)
C15 C11 C5 120.0(2)
C13 C12 N3 122.3(3)
C13 C12 H12 129(2)
N3 C12 H12 109(2)
C12 C13 C14 119.8(3)
C12 C13 H13 130(2)
C14 C13 H13 110(2)
C13 C14 C15 118.9(3)
C13 C14 H14 120.7(17)
C15 C14 H14 120.3(18)
C11 C15 C14 119.9(3)
C11 C15 H15 115.8(16)
C14 C15 H15 124.1(16)
C21 C16 C17 119.3(3)
C21 C16 C3 120.9(3)
C17 C16 C3 119.9(2)
C18 C17 C16 119.6(3)
C18 C17 H17 117.0(18)
C16 C17 H17 123.2(18)
C19 C18 C17 120.6(4)
C19 C18 H18 124(2)
C17 C18 H18 116(2)
C20 C19 C18 120.3(3)
C20 C19 H19 119.2(19)
C18 C19 H19 120.5(19)
C19 C20 C21 120.5(4)
C19 C20 H20 122(2)
C21 C20 H20 118(2)
C20 C21 C16 119.7(4)
C20 C21 H21 123(2)
C16 C21 H21 116(2)
N3 C22 H221 107(2)
N3 C22 H222 104.2(18)
H221 C22 H222 116(2)
N3 C22 H223 104.4(16)
H221 C22 H223 113(2)
H222 C22 H223 111(2)
O2 Cl1 O3 106.5(3)
O2 Cl1 O4 113.9(3)
O3 Cl1 O4 109.4(2)
O2 Cl1 O1 108.9(3)
O3 Cl1 O1 109.1(3)
O4 Cl1 O1 108.9(2)
O7 Cl2 O5 108.51(15)
O7 Cl2 O6 109.80(19)
O5 Cl2 O6 110.8(2)
O7 Cl2 O8 108.73(16)
O5 Cl2 O8 111.23(19)
O6 Cl2 O8 107.76(17)

loop_
_geom_bond_atom_site_label_1
_geom_bond_atom_site_label_2
_geom_bond_site_symmetry_2
_geom_bond_distance
_geom_bond_publ_flag
N1 C1 . 1.336(3) yes
N1 C5 . 1.340(3) yes
N2 C7 . 1.336(4) yes
N2 C6 . 1.340(3) yes
N2 H2N . 0.80(3) ?
N3 C11 . 1.353(3) yes
N3 C12 . 1.365(4) yes
N3 C22 . 1.470(4) yes
C1 C2 . 1.378(3) ?
C1 C6 . 1.483(3) yes
C2 C3 . 1.387(3) ?
C2 H2 . 0.95(3) ?
C3 C4 . 1.394(3) ?
C3 C16 . 1.484(3) yes
C4 C5 . 1.377(4) ?
C4 H4 . 0.94(2) ?
C5 C11 . 1.486(3) yes
C6 C10 . 1.370(4) ?
C7 C8 . 1.365(5) ?
C7 H7 . 0.99(3) ?
C8 C9 . 1.367(6) ?
C8 H8 . 0.94(4) ?
C9 C10 . 1.376(4) ?
C9 H9 . 0.97(3) ?
C10 H10 . 0.93(3) ?
C11 C15 . 1.372(4) ?
C12 C13 . 1.328(5) ?
C12 H12 . 0.92(3) ?
C13 C14 . 1.370(5) ?
C13 H13 . 0.98(4) ?
C14 C15 . 1.387(4) ?
C14 H14 . 0.89(3) ?
C15 H15 . 0.95(3) ?
C16 C21 . 1.387(4) ?
C16 C17 . 1.402(4) ?
C17 C18 . 1.376(4) ?
C17 H17 . 0.95(3) ?
C18 C19 . 1.370(6) ?
C18 H18 . 0.95(3) ?
C19 C20 . 1.366(6) ?
C19 H19 . 0.98(3) ?
C20 C21 . 1.385(5) ?
C20 H20 . 0.90(2) ?
C21 H21 . 0.90(3) ?
C22 H221 . 0.93(2) ?
C22 H222 . 0.95(2) ?
C22 H223 . 0.974(19) ?
Cl1 O2 . 1.357(3) ?
Cl1 O3 . 1.386(3) ?
Cl1 O4 . 1.390(3) ?
Cl1 O1 . 1.393(3) ?
Cl2 O7 . 1.412(2) ?
Cl2 O5 . 1.412(3) ?
Cl2 O6 . 1.415(3) ?
Cl2 O8 . 1.422(2) ?

loop_
_geom_hbond_atom_site_label_D
_geom_hbond_atom_site_label_H
_geom_hbond_atom_site_label_A
_geom_hbond_site_symmetry_A
_geom_hbond_distance_DH
_geom_hbond_distance_HA
_geom_hbond_distance_DA
_geom_hbond_angle_DHA
N2 H2N O1 . 0.80(3) 2.25(3) 2.942(5) 146(3)
N2 H2N N1 . 0.80(3) 2.18(3) 2.616(3) 115(3)
C13 H13 O7 . 0.98(4) 2.53(4) 3.401(4) 148(3)
C2 H2 O2 2_545 0.95(3) 2.51(3) 3.452(4) 169(2)
C4 H4 O8 3_665 0.94(2) 2.48(2) 3.393(4) 163.7(19)
C22 H222 O6 1_455 0.95(2) 2.41(2) 3.341(4) 167(3)
C19 H19 O6 1_345 0.98(3) 2.53(3) 3.400(5) 148(2)

loop_
_cod_related_entry_id
_cod_related_entry_database
_cod_related_entry_code
1 ChemSpider 21134210
